data_1573519
loop_
_publ_author_name
'Patyk-Ka&#x17a;mierczak, Ewa'
'Szyma&#x144;ska, Kornelia'
'Ka&#x17a;mierczak, Micha&#x142;'

_publ_section_title
;
 Managing negative linear compressibility and thermal expansion through
 steric hindrance: a case study of 1,2-bis(4'-pyridyl)ethane cocrystals.
;
_journal_issue 1
_journal_name_full IUCrJ
_journal_paper_doi 10.1107/S2052252524011734
_journal_volume 12
_journal_year 2025
_chemical_formula_moiety 'C12 H12 N2, C4 H6 O4'
_chemical_formula_sum 'C16 H18 N2 O4'
_chemical_formula_weight 302.32
_chemical_name_systematic '4,4'-Ethane-1,2-diyldipyridine succinic acid'
_space_group_crystal_system monoclinic
_space_group_IT_number 15
_space_group_name_Hall '-I 2ya'
_space_group_name_H-M_alt 'I 1 2/a 1'
_atom_sites_solution_hydrogens geom
_audit_creation_date 2023-08-24
_audit_creation_method
;
Olex2 1.5
(compiled 2023.08.17 svn.r577a77a9 for OlexSys, GUI svn.r6817)
;
_cell_angle_alpha 90
_cell_angle_beta 113.81(4)
_cell_angle_gamma 90
_cell_formula_units_Z 4
_cell_length_a 16.446(10)
_cell_length_b 4.46879(18)
_cell_length_c 19.038(3)
_cell_measurement_reflns_used 1681
_cell_measurement_temperature 295(2)
_cell_measurement_theta_max 23.6820
_cell_measurement_theta_min 4.6580
_cell_volume 1280.1(9)
_computing_cell_refinement 'CrysAlisPro 1.171.42.49 (Rigaku OD, 2022)'
_computing_data_collection 'CrysAlisPro 1.171.42.49 (Rigaku OD, 2022)'
_computing_data_reduction 'CrysAlisPro 1.171.42.49 (Rigaku OD, 2022)'
_computing_molecular_graphics 'Olex2 1.5 (Dolomanov et al., 2009)'
_computing_publication_material 'Olex2 1.5 (Dolomanov et al., 2009)'
_computing_structure_refinement 'SHELXL 2014/7 (Sheldrick, 2015)'
_computing_structure_solution 'SHELXS  (Sheldrick, 2008)'
_diffrn_ambient_pressure 2900000
_diffrn_ambient_temperature 295(2)
_diffrn_detector_area_resol_mean 16.1544
_diffrn_detector_type Eos
_diffrn_measured_fraction_theta_full 0.267
_diffrn_measured_fraction_theta_max 0.232
_diffrn_measurement_details
;
List of Runs (angles in degrees, time in seconds):

  # Type    Start    End  Width  t~exp~   \w     \q     \k     \f   Frames
--------------------------------------------------------------------------
  1  \w     -8.00  55.00   1.00   18.00    --   -0.39 -42.00 179.00   63
  2  \w    -36.00  32.00   1.00   18.00    --   -0.39  42.00 -27.00   68
  3  \w    -25.00  32.00   1.00   18.00    --   25.74  42.00 -27.00   57
  4  \w     -2.00  59.00   1.00   18.00    --   25.74 -42.00 179.00   61
  5  \w    -36.00  32.00   1.00   18.00    --  -26.53  42.00 -27.00   68
  6  \w     -8.00  29.00   1.00   18.00    --  -26.53 -42.00 179.00   37
  7  \w    -39.00  11.00   1.00   18.00    --   25.74  37.00-180.00   50
  8  \w      7.00  63.00   1.00   18.00    --   25.74 -81.00  29.00   56
  9  \w    -22.00  34.00   1.00   18.00    --  -26.53 -39.00  12.00   56
 10  \w    -17.00  17.00   1.00   18.00    --  -26.53 -53.00-162.00   34
 11  \w     22.00  51.00   1.00   18.00    --  -26.53-134.00  56.00   29
 12  \w     22.00  51.00   1.00   18.00    --  -26.53-134.00-123.00   29
 13  \w    -52.00  17.00   1.00   18.00    --  -26.53  53.00 -17.00   69
 14  \w    -47.00  22.00   1.00   18.00    --  -26.53  19.00-180.00   69
 15  \w    -91.00 -22.00   1.00   18.00    --  -26.53 134.00 123.00   69
 16  \w     -6.00  21.00   1.00   18.00    --  -26.53 -81.00  29.00   27
 17  \w     -5.00  47.00   1.00   18.00    --   -0.39 -81.00-151.00   52
 18  \w     15.00  60.00   1.00   18.00    --   25.74 -77.00-150.00   45
 19  \w     32.00  91.00   1.00   18.00    --   25.74-134.00  56.00   59
 20  \w    -33.00  22.00   1.00   18.00    --   25.74  39.00 -12.00   55
 21  \w    -11.00  47.00   1.00   18.00    --   25.74 -39.00-167.00   58
 22  \w    -63.00   6.00   1.00   18.00    --  -26.53  81.00 151.00   69
 23  \w    -11.00  39.00   1.00   18.00    --  -26.53 -37.00-180.00   50
 24  \w    -35.00  35.00   1.00   18.00    --  -26.53   0.00-180.00   70
 25  \w    -26.00  43.00   1.00   18.00    --  -26.53 -26.00   7.00   69
;
_diffrn_measurement_device 'four-circle diffractometer'
_diffrn_measurement_device_type 'Xcalibur, Eos'
_diffrn_measurement_method 'phi and omega scans'
_diffrn_radiation_type MoK\a
_diffrn_radiation_wavelength 0.71073
_diffrn_reflns_av_R_equivalents 0.0755
_diffrn_reflns_av_unetI/netI 0.0506
_diffrn_reflns_Laue_measured_fraction_full 0.267
_diffrn_reflns_Laue_measured_fraction_max 0.232
_diffrn_reflns_limit_h_max 6
_diffrn_reflns_limit_h_min -6
_diffrn_reflns_limit_k_max 5
_diffrn_reflns_limit_k_min -5
_diffrn_reflns_limit_l_max 22
_diffrn_reflns_limit_l_min -22
_diffrn_reflns_number 2572
_diffrn_reflns_point_group_measured_fraction_full 0.267
_diffrn_reflns_point_group_measured_fraction_max 0.232
_diffrn_reflns_theta_full 25.242
_diffrn_reflns_theta_max 26.639
_diffrn_reflns_theta_min 2.339
_exptl_absorpt_coefficient_mu 0.114
_exptl_absorpt_correction_T_max 0.996
_exptl_absorpt_correction_T_min 0.995
_exptl_absorpt_correction_type gaussian
_exptl_absorpt_process_details
;
CrysAlisPro 1.171.42.49 (Rigaku Oxford Diffraction, 2022)
Numerical absorption correction based on gaussian integration over
a multifaceted crystal model (Absorb Angel (2004) J. Appl. Cryst. 37:486-492)
;
_exptl_crystal_colour colourless
_exptl_crystal_colour_primary colourless
_exptl_crystal_density_diffrn 1.569
_exptl_crystal_description plate
_exptl_crystal_F_000 640
_exptl_crystal_recrystallization_method
;Single crystals were grown by slow evaporation of a solution obtained 
 dissolving 4,4'-ethane-1,2-diyldipyridine and succinic acid in 1:1 
 mol ratio in hot methanol 99.8%.
;
_exptl_crystal_size_max 0.31
_exptl_crystal_size_mid 0.153
_exptl_crystal_size_min 0.034
_refine_diff_density_max 0.152
_refine_diff_density_min -0.210
_refine_diff_density_rms 0.051
_refine_ls_extinction_method none
_refine_ls_goodness_of_fit_ref 1.049
_refine_ls_hydrogen_treatment constr
_refine_ls_matrix_type full
_refine_ls_number_parameters 46
_refine_ls_number_reflns 314
_refine_ls_number_restraints 5
_refine_ls_restrained_S_all 1.049
_refine_ls_R_factor_all 0.0966
_refine_ls_R_factor_gt 0.0602
_refine_ls_shift/su_max 0.000
_refine_ls_shift/su_mean 0.000
_refine_ls_structure_factor_coef Fsqd
_refine_ls_weighting_details 'w=1/[\s^2^(Fo^2^)+(0.1150P)^2^] where P=(Fo^2^+2Fc^2^)/3'
_refine_ls_weighting_scheme calc
_refine_ls_wR_factor_gt 0.1447
_refine_ls_wR_factor_ref 0.1738
_reflns_Friedel_coverage 0.000
_reflns_number_gt 211
_reflns_number_total 314
_reflns_threshold_expression 'I > 2\s(I)'
_cod_data_source_file yc5049.cif
_cod_data_source_block ETYSUC_290
_cod_original_cell_volume 1280.2(9)
_cod_database_code 1573519
_shelx_shelxl_version_number 2014/7
_shelx_space_group_comment
;
The symmetry employed for this shelxl refinement is uniquely defined
by the following loop, which should always be used as a source of
symmetry information in preference to the above space-group names.
They are only intended as comments.
;
_shelx_estimated_absorpt_t_max 0.996
_shelx_estimated_absorpt_t_min 0.966
_exptl_oxdiff_absorpt_process_details
;
Gaussian integration over a grid
of 16 x 16 x 16 points =  4096 total grid points
  Based upon method of Burnham (1966)
;
_diffrn_ambient_pressure_su 20000
_olex2_refinement_description
;
1. Fixed Uiso
 At 1.2 times of:
  All C(H) groups, All C(H,H) groups
 At 1.5 times of:
  All O(H) groups
2. Restrained distances
 N1-C2
 1.337 with sigma of 0.02
 N1-C6
 1.337 with sigma of 0.02
 O2A-C1A
 1.214 with sigma of 0.02
 O1A-C1A
 1.308 with sigma of 0.02
 C1A-O2A
 1.214 with sigma of 0.02
3.a Secondary CH2 refined with riding coordinates:
 C2A(H2AA,H2AB), C7(H7A,H7B)
3.b Aromatic/amide H refined with riding coordinates:
 C2(H2), C3(H3), C5(H5), C6(H6)
3.c Idealised tetrahedral OH refined as rotating group:
 O1A(H1A)
;
_olex2_exptl_crystal_mounting_method
;Single crystal grown at ambient conditions was mounted in Merrill-Bassett
diamond anvil cell and compressed to 2.90(2) GPa. Daphne oil 7575 
was used as hydrostatic medium.
;
_olex2_submission_special_instructions 'No special instructions were received'
_oxdiff_exptl_absorpt_empirical_details
;
Empirical correction (ABSPACK) includes:
- Absorption correction using spherical harmonics
- Frame scaling
;

loop_
_space_group_symop_operation_xyz
'x, y, z'
'-x+1/2, y, -z'
'x+1/2, y+1/2, z+1/2'
'-x+1, y+1/2, -z+1/2'
'-x, -y, -z'
'x-1/2, -y, z'
'-x+1/2, -y+1/2, -z+1/2'
'x, -y+1/2, z+1/2'

loop_
_atom_site_label
_atom_site_type_symbol
_atom_site_fract_x
_atom_site_fract_y
_atom_site_fract_z
_atom_site_U_iso_or_equiv
_atom_site_adp_type
_atom_site_occupancy
_atom_site_site_symmetry_order
_atom_site_calc_flag
_atom_site_refinement_flags_posn
_atom_site_refinement_flags_adp
_atom_site_refinement_flags_occupancy
_atom_site_disorder_assembly
_atom_site_disorder_group
N1 N 0.3917(9) 0.4737(10) 0.1475(3) 0.0314(19) Uiso 1 1 d D . . . .
C2 C 0.3356(10) 0.6271(11) 0.0870(3) 0.0317(19) Uiso 1 1 d D . . . .
H2 H 0.2748 0.5928 0.0694 0.038 Uiso 1 1 calc R U . . .
C3 C 0.3673(15) 0.8396(13) 0.0496(4) 0.030(2) Uiso 1 1 d . . . . .
H3 H 0.3276 0.9478 0.0083 0.036 Uiso 1 1 calc R U . . .
C4 C 0.4573(12) 0.8866(12) 0.0744(4) 0.0220(19) Uiso 1 1 d . . . . .
C5 C 0.5129(9) 0.7243(11) 0.1357(3) 0.0260(17) Uiso 1 1 d . . . . .
H5 H 0.5740 0.7518 0.1539 0.031 Uiso 1 1 calc R U . . .
C6 C 0.4795(11) 0.5249(14) 0.1698(4) 0.030(2) Uiso 1 1 d D . . . .
H6 H 0.5191 0.4161 0.2111 0.036 Uiso 1 1 calc R U . . .
C1A C 0.2533(9) 0.0369(12) 0.1756(3) 0.0254(17) Uiso 1 1 d D . . . .
O1A O 0.3356(8) 0.1007(9) 0.2122(3) 0.0430(15) Uiso 1 1 d D . . . .
H1A H 0.3500 0.2302 0.1889 0.065 Uiso 1 1 calc R U . . .
C2A C 0.2145(11) -0.2005(11) 0.2110(3) 0.0316(18) Uiso 1 1 d . . . . .
H2AA H 0.1949 -0.3715 0.1769 0.038 Uiso 1 1 calc R U . . .
H2AB H 0.1635 -0.1192 0.2179 0.038 Uiso 1 1 calc R U . . .
O2A O 0.2053(8) 0.1593(7) 0.1145(2) 0.0341(14) Uiso 1 1 d D . . . .
C7 C 0.4898(10) 1.0890(12) 0.0305(3) 0.0273(16) Uiso 1 1 d . . . . .
H7A H 0.5432 1.1894 0.0651 0.033 Uiso 1 1 calc R U . . .
H7B H 0.4452 1.2403 0.0052 0.033 Uiso 1 1 calc R U . . .

loop_
_atom_type_symbol
_atom_type_description
_atom_type_scat_dispersion_real
_atom_type_scat_dispersion_imag
_atom_type_scat_source
C C 0.0033 0.0016 'International Tables Vol C Tables 4.2.6.8 and 6.1.1.4'
H H 0.0000 0.0000 'International Tables Vol C Tables 4.2.6.8 and 6.1.1.4'
N N 0.0061 0.0033 'International Tables Vol C Tables 4.2.6.8 and 6.1.1.4'
O O 0.0106 0.0060 'International Tables Vol C Tables 4.2.6.8 and 6.1.1.4'

loop_
_exptl_crystal_face_index_h
_exptl_crystal_face_index_k
_exptl_crystal_face_index_l
_exptl_crystal_face_perp_dist
5 1 -26 0.1171
-5 -1 26 0.0331
-3 -5 16 0.0631
-5 3 25 0.0708
3 6 -17 0.1314
23 -1 -4 0.0120
-23 1 4 0.0210
4 -5 -18 0.1541

loop_
_geom_angle_atom_site_label_1
_geom_angle_atom_site_label_2
_geom_angle_atom_site_label_3
_geom_angle
_geom_angle_site_symmetry_1
_geom_angle_site_symmetry_3
_geom_angle_publ_flag
C2 N1 C6 117.6(8) . . ?
N1 C2 H2 119.6 . . ?
N1 C2 C3 120.9(13) . . ?
C3 C2 H2 119.6 . . ?
C2 C3 H3 120.1 . . ?
C4 C3 C2 119.8(9) . . ?
C4 C3 H3 120.1 . . ?
C3 C4 C7 119.1(9) . . ?
C5 C4 C3 118.0(10) . . ?
C5 C4 C7 122.7(16) . . ?
C4 C5 H5 119.9 . . ?
C6 C5 C4 120.1(14) . . ?
C6 C5 H5 119.9 . . ?
N1 C6 H6 118.2 . . ?
C5 C6 N1 123.6(9) . . ?
C5 C6 H6 118.2 . . ?
O1A C1A C2A 116.9(7) . . ?
O2A C1A O1A 123.2(8) . . ?
O2A C1A C2A 119.9(11) . . ?
C1A O1A H1A 109.5 . . ?
C1A C2A C2A 109.7(15) . 7_545 ?
C1A C2A H2AA 109.7 . . ?
C1A C2A H2AB 109.7 . . ?
C2A C2A H2AA 109.7 7_545 . ?
C2A C2A H2AB 109.7 7_545 . ?
H2AA C2A H2AB 108.2 . . ?
C4 C7 C7 110.4(6) . 5_675 ?
C4 C7 H7A 109.6 . . ?
C4 C7 H7B 109.6 . . ?
C7 C7 H7A 109.6 5_675 . ?
C7 C7 H7B 109.6 5_675 . ?
H7A C7 H7B 108.1 . . ?

loop_
_geom_bond_atom_site_label_1
_geom_bond_atom_site_label_2
_geom_bond_distance
_geom_bond_site_symmetry_2
_geom_bond_publ_flag
N1 C2 1.339(11) . ?
N1 C6 1.350(16) . ?
C2 H2 0.9300 . ?
C2 C3 1.407(14) . ?
C3 H3 0.9300 . ?
C3 C4 1.38(3) . ?
C4 C5 1.365(13) . ?
C4 C7 1.472(14) . ?
C5 H5 0.9300 . ?
C5 C6 1.343(13) . ?
C6 H6 0.9300 . ?
C1A O1A 1.280(14) . ?
C1A C2A 1.528(13) . ?
C1A O2A 1.238(8) . ?
O1A H1A 0.8200 . ?
C2A C2A 1.54(2) 7_545 ?
C2A H2AA 0.9700 . ?
C2A H2AB 0.9700 . ?
C7 C7 1.552(16) 5_675 ?
C7 H7A 0.9700 . ?
C7 H7B 0.9700 . ?

loop_
_geom_torsion_atom_site_label_1
_geom_torsion_atom_site_label_2
_geom_torsion_atom_site_label_3
_geom_torsion_atom_site_label_4
_geom_torsion
_geom_torsion_site_symmetry_1
_geom_torsion_site_symmetry_2
_geom_torsion_site_symmetry_3
_geom_torsion_site_symmetry_4
_geom_torsion_publ_flag
N1 C2 C3 C4 1.4(12) . . . . ?
C2 N1 C6 C5 1.4(11) . . . . ?
C2 C3 C4 C5 -0.6(14) . . . . ?
C2 C3 C4 C7 174.4(5) . . . . ?
C3 C4 C5 C6 0.2(12) . . . . ?
C3 C4 C7 C7 -91.6(16) . . . 5_675 ?
C4 C5 C6 N1 -0.7(10) . . . . ?
C5 C4 C7 C7 83.1(13) . . . 5_675 ?
C6 N1 C2 C3 -1.7(10) . . . . ?
O1A C1A C2A C2A 3.6(12) . . . 7_545 ?
O2A C1A C2A C2A -175.8(9) . . . 7_545 ?
C7 C4 C5 C6 -174.6(5) . . . . ?
